data_7122601
loop_
_publ_author_name
'Volodin, Alexander D.'
'Korlyukov, Alexander A.'
'Zorina-Tikhonova, Ekaterina N'
'Chistyakov, Aleksandr S.'
'Sidorov, Aleksei A.'
'Eremenko, Igor L.'
'Vologzhanina, Anna V.'

_publ_section_title
;
 Diastereoselective solid-state crossed photocycloaddition of olefins in a
 3D Zn(ii) coordination polymer.
;
_journal_issue 98
_journal_name_full 'Chemical communications (Cambridge, England)'
_journal_page_first 13861
_journal_page_last 13864
_journal_paper_doi 10.1039/c8cc07734g
_journal_volume 54
_journal_year 2018
_chemical_absolute_configuration ad
_chemical_formula_moiety 'C24 H26 N2 O10 Zn2'
_chemical_formula_sum 'C24 H26 N2 O10 Zn2'
_chemical_formula_weight 633.21
_space_group_crystal_system monoclinic
_space_group_IT_number 7
_space_group_name_Hall 'P -2yac'
_space_group_name_H-M_alt 'P 1 n 1'
_symmetry_space_group_name_Hall 'P -2yac'
_symmetry_space_group_name_H-M 'P 1 n 1'
_atom_sites_solution_hydrogens mixed
_atom_sites_solution_primary dual
_audit_creation_date 2018-10-21
_audit_creation_method
;
Olex2 1.2
(compiled 2018.05.29 svn.r3508 for OlexSys, GUI svn.r5506)
;
_audit_update_record
;
2018-10-22 deposited with the CCDC.
2018-11-16 downloaded from the CCDC.
;
_cell_angle_alpha 90
_cell_angle_beta 90.750(2)
_cell_angle_gamma 90
_cell_formula_units_Z 2
_cell_length_a 7.1981(9)
_cell_length_b 24.070(3)
_cell_length_c 7.4585(9)
_cell_measurement_reflns_used 9936
_cell_measurement_temperature 120
_cell_measurement_theta_max 30.57
_cell_measurement_theta_min 2.86
_cell_volume 1292.1(3)
_computing_molecular_graphics 'Olex2 (Dolomanov et al., 2009)'
_computing_publication_material 'Olex2 (Dolomanov et al., 2009)'
_computing_structure_refinement 'XL (Sheldrick, 2008)'
_computing_structure_solution 'ShelXT (Sheldrick, 2015)'
_diffrn_ambient_temperature 120
_diffrn_detector_area_resol_mean 8
_diffrn_measured_fraction_theta_full 0.991
_diffrn_measured_fraction_theta_max 0.993
_diffrn_measurement_device_type 'Bruker SMART APEX CCD area detector'
_diffrn_measurement_method '\w and \f scans'
_diffrn_radiation_monochromator graphite
_diffrn_radiation_type MoK\a
_diffrn_radiation_wavelength 0.71073
_diffrn_reflns_av_R_equivalents 0.0353
_diffrn_reflns_av_unetI/netI 0.0472
_diffrn_reflns_Laue_measured_fraction_full 0.991
_diffrn_reflns_Laue_measured_fraction_max 0.993
_diffrn_reflns_limit_h_max 10
_diffrn_reflns_limit_h_min -10
_diffrn_reflns_limit_k_max 34
_diffrn_reflns_limit_k_min -34
_diffrn_reflns_limit_l_max 10
_diffrn_reflns_limit_l_min -10
_diffrn_reflns_number 21602
_diffrn_reflns_point_group_measured_fraction_full 0.991
_diffrn_reflns_point_group_measured_fraction_max 0.993
_diffrn_reflns_theta_full 25.242
_diffrn_reflns_theta_max 30.617
_diffrn_reflns_theta_min 0.846
_diffrn_source 'sealed tube'
_exptl_absorpt_coefficient_mu 1.916
_exptl_absorpt_correction_T_max 0.7461
_exptl_absorpt_correction_T_min 0.6103
_exptl_absorpt_correction_type multi-scan
_exptl_absorpt_process_details SADABS
_exptl_crystal_colour colourless
_exptl_crystal_colour_primary colourless
_exptl_crystal_density_diffrn 1.628
_exptl_crystal_description prism
_exptl_crystal_F_000 648
_exptl_crystal_recrystallization_method 'The complex was obtained in the course of photoreaction'
_exptl_crystal_size_max 0.45
_exptl_crystal_size_mid 0.38
_exptl_crystal_size_min 0.29
_refine_diff_density_max 1.484
_refine_diff_density_min -2.918
_refine_diff_density_rms 0.191
_refine_ls_abs_structure_details
;
 Refined as an inversion twin.
;
_refine_ls_abs_structure_Flack 0.49(5)
_refine_ls_extinction_method none
_refine_ls_goodness_of_fit_ref 1.020
_refine_ls_hydrogen_treatment constr
_refine_ls_matrix_type full
_refine_ls_number_parameters 390
_refine_ls_number_reflns 7852
_refine_ls_number_restraints 99
_refine_ls_restrained_S_all 0.008
_refine_ls_R_factor_all 0.1029
_refine_ls_R_factor_gt 0.0843
_refine_ls_shift/su_max 0.001
_refine_ls_shift/su_mean 0.067
_refine_ls_structure_factor_coef Fsqd
_refine_ls_weighting_details 'w=1/[\s^2^(Fo^2^)+(0.0200P)^2^+17.0000P] where P=(Fo^2^+2Fc^2^)/3'
_refine_ls_weighting_scheme calc
_refine_ls_wR_factor_gt 0.1880
_refine_ls_wR_factor_ref 0.1980
_reflns_Friedel_coverage 0.991
_reflns_Friedel_fraction_full 0.991
_reflns_Friedel_fraction_max 0.993
_reflns_number_gt 6543
_reflns_number_total 7852
_reflns_threshold_expression 'I > 2\s(I)'
_cod_data_source_file c8cc07734g2.cif
_cod_data_source_block a_CCDC1
_cod_depositor_comments 'Adding full bibliography for 7122598--7122601.cif.'
_cod_database_code 7122601
_shelxl_version_number 2014-3
_shelx_space_group_comment
;
The symmetry employed for this shelxl refinement is uniquely defined
by the following loop, which should always be used as a source of
symmetry information in preference to the above space-group names.
They are only intended as comments.
;
_shelx_estimated_absorpt_t_max 0.607
_shelx_estimated_absorpt_t_min 0.479
_olex2_refinement_description
;
1. Others
 Fixed Sof: H4BC(0.25) H4BD(0.25) H4AA(0.75) H4AB(0.75) Zn2A(0.75) O6A(0.75)
 O7A(0.75) O8A(0.75) O9A(0.75) O10A(0.75) H10A(0.75) H10B(0.75) C7A(0.75)
 H7A(0.75) C8A(0.75) H8A(0.75) C9A(0.75) C19A(0.75) C20A(0.75) H20A(0.75)
 C21A(0.75) C22A(0.75) H22A(0.75) H22B(0.75) C23A(0.75) H23A(0.75) C24A(0.75)
 H24A(0.75) H24B(0.75) Zn2B(0.25) O6B(0.25) O7B(0.25) O8B(0.25) O9B(0.25)
 O10B(0.25) H10C(0.25) H10D(0.25) C5B(0.25) H5BA(0.25) C6B(0.25) H6BA(0.25)
 H6BB(0.25) C9B(0.25) C8B(0.25) H8B(0.25) C7B(0.25) H7B(0.25) H10(0.75)
 H10E(0.25) C19B(0.25) C20B(0.25) H20B(0.25) C21B(0.25) C22B(0.25) H22C(0.25)
 H22D(0.25) C23B(0.25) H23B(0.25) C24B(0.25) H24C(0.25) H24D(0.25) C3AA(0.25)
 H3AA(0.25) C2AA(0.75) H2AA(0.75) C1AA(0.75) H1AA(0.75) C0AA(0.75) H0AA(0.75)
 C6(0.25) H6(0.25) C7(0.75) H7C(0.75) H7D(0.75) C17A(0.75) H17A(0.75)
 C18A(0.75) H18A(0.75) N2A(0.75) C14A(0.75) H14A(0.75) C15A(0.75) H15A(0.75)
 N2B(0.25) C14B(0.25) H14B(0.25) C15B(0.25) H15B(0.25) C17B(0.25) H17B(0.25)
 C18B(0.25) H18B(0.25)
 Fixed Uiso: H5A(0.022) H5B(0.022) H2(0.023) H4BC(0.048) H4BD(0.048)
 H4AA(0.048) H4AB(0.048) H10A(0.103) H10B(0.103) H7A(0.066) H8A(0.08)
 H20A(0.073) H22A(0.113) H22B(0.113) H23A(0.113) H24A(0.113) H24B(0.113)
 H10C(0.094) H10D(0.094) H5BA(0.037) H6BA(0.068) H6BB(0.068) H8B(0.08)
 H7B(0.066) H11(0.04) H10(0.051) H10E(0.051) H20B(0.066) H22C(0.113)
 H22D(0.113) H23B(0.113) H24C(0.113) H24D(0.113) H3AA(0.136) H2AA(0.136)
 H1AA(0.136) H0AA(0.136) H6(0.136) H7C(0.136) H7D(0.136) H17A(0.083)
 H18A(0.069) H14A(0.085) H15A(0.086) H14B(0.058) H15B(0.086) H17B(0.059)
 H18B(0.087)
 Fixed X: H5A(-0.6988) H5B(-0.89) H2(-0.2945) H4BC(-0.427) H4BD(-0.2632) H4AA(-
 0.2976) H4AB(-0.1812) H10A(-0.8828) H10B(-0.7265) H7A(-0.7178) H8A(-0.5671)
 H20A(-0.7849) H22A(-0.9299) H22B(-0.7214) H23A(-0.6819) H24A(-0.8193) H24B(-
 0.7274) H10C(-0.6193) H10D(-0.5001) H5BA(-0.1505) H6BA(-0.1294) H6BB(-0.0285)
 H8B(-0.7335) H7B(-0.76) H11(-0.811) H10(-0.8472) H10E(-0.7845) H20B(-0.6007)
 H22C(-0.4737) H22D(-0.6807) H23B(-0.3871) H24C(-0.6362) H24D(-0.4559) H3AA(-
 0.8021) H2AA(-0.6846) H1AA(-0.5486) H0AA(-0.4437) H6(-0.6638) H7C(-0.2892)
 H7D(-0.4794) H17A(-0.6578) H18A(-0.7747) H14A(-0.7952) H15A(-0.6782) H14B(-
 0.6574) H15B(-0.694) H17B(-0.5943) H18B(-0.5577)
 Fixed Y: H5A(-0.5208) H5B(-0.5203) H2(-0.4006) H4BC(-0.3399) H4BD(-0.3611)
 H4AA(-0.3622) H4AB(-0.3338) H10A(0.0217) H10B(0.0266) H7A(-0.3437) H8A(-
 0.2829) H20A(0.0987) H22A(0.1562) H22B(0.1497) H23A(0.1851) H24A(0.2573)
 H24B(0.2802) H10C(0.0654) H10D(0.0339) H5BA(-0.3108) H6BA(-0.2715) H6BB(-
 0.2461) H8B(-0.2685) H7B(-0.3395) H11(-0.4528) H10(-0.3754) H10E(-0.3818)
 H20B(0.0885) H22C(0.1489) H22D(0.1653) H23B(0.1929) H24C(0.2753) H24D(0.2794)
 H3AA(-0.2844) H2AA(-0.2906) H1AA(-0.3248) H0AA(-0.2213) H6(-0.2184) H7C(-
 0.2448) H7D(-0.2385) H17A(-0.1333) H18A(-0.0584) H14A(-0.1554) H15A(-0.2302)
 H14B(-0.1487) H15B(-0.2233) H17B(-0.1205) H18B(-0.046)
 Fixed Z: H5A(-2.3793) H5B(-2.3793) H2(-1.5577) H4BC(-1.3274) H4BD(-1.1983)
 H4AA(-1.1951) H4AB(-1.3509) H10A(-0.8209) H10B(-0.7778) H7A(-2.1102) H8A(-
 1.8842) H20A(-1.1452) H22A(-1.4025) H22B(-1.4721) H23A(-1.1215) H24A(-1.4083)
 H24B(-1.2192) H10C(-0.8683) H10D(-0.7743) H5BA(-1.5179) H6BA(-1.1759) H6BB(-
 1.3549) H8B(-1.9188) H7B(-2.1321) H11(-1.7338) H10(-1.5364) H10E(-1.5205)
 H20B(-1.0983) H22C(-1.3989) H22D(-1.3565) H23B(-1.128) H24C(-1.2247) H24D(-
 1.0874) H3AA(-1.4497) H2AA(-1.4536) H1AA(-1.2708) H0AA(-1.6236) H6(-1.7237)
 H7C(-1.3527) H7D(-1.2418) H17A(-1.6523) H18A(-1.4885) H14A(-1.0449) H15A(-
 1.2087) H14B(-1.0346) H15B(-1.2333) H17B(-1.6516) H18B(-1.4529)
;
_olex2_submission_special_instructions 'No special instructions were received'

loop_
_space_group_symop_operation_xyz
'x, y, z'
'x+1/2, -y, z+1/2'

loop_
_atom_site_label
_atom_site_type_symbol
_atom_site_fract_x
_atom_site_fract_y
_atom_site_fract_z
_atom_site_U_iso_or_equiv
_atom_site_adp_type
_atom_site_occupancy
_atom_site_site_symmetry_order
_atom_site_calc_flag
_atom_site_refinement_flags_posn
_atom_site_refinement_flags_adp
_atom_site_refinement_flags_occupancy
_atom_site_disorder_assembly
_atom_site_disorder_group
Zn1 Zn -0.79345(17) -0.47055(4) -2.13908(15) 0.01328(19) Uani 1 1 d . . . . .
O1 O -0.4905(9) -0.4890(4) -1.4826(9) 0.0161(13) Uani 1 1 d . . . . .
O2 O -0.5766(10) -0.4295(3) -1.2714(10) 0.0169(14) Uani 1 1 d . . . . .
O3 O -0.0967(9) -0.4879(4) -1.4815(9) 0.0174(14) Uani 1 1 d . . . . .
O4 O -0.0094(9) -0.4279(3) -1.2705(9) 0.0163(14) Uani 1 1 d . . . . .
O5 O -0.7942(9) -0.5353(3) -2.3322(9) 0.0148(13) Uani 1 1 d . . . . .
H5A H -0.6988 -0.5208 -2.3793 0.022 Uiso 1 1 d R . . . .
H5B H -0.8900 -0.5203 -2.3793 0.022 Uiso 1 1 d R . . . .
C1 C -0.4684(12) -0.4458(4) -1.3925(12) 0.0147(17) Uani 1 1 d . . . . .
C2 C -0.2936(14) -0.4097(5) -1.4269(14) 0.0193(18) Uani 1 1 d . . . . .
H2 H -0.2945 -0.4006 -1.5577 0.023 Uiso 1 1 calc R . . . .
C3 C -0.1213(12) -0.4451(4) -1.3909(12) 0.0135(16) Uani 1 1 d . . . . .
C4 C -0.2978(18) -0.3540(5) -1.325(2) 0.040(3) Uani 1 1 d . . . . .
H4BC H -0.4270 -0.3399 -1.3274 0.048 Uiso 0.25 1 calc R . P A 2
H4BD H -0.2632 -0.3611 -1.1983 0.048 Uiso 0.25 1 calc R . P A 2
H4AA H -0.2976 -0.3622 -1.1951 0.048 Uiso 0.75 1 calc R . P B 1
H4AB H -0.1812 -0.3338 -1.3509 0.048 Uiso 0.75 1 calc R . P B 1
Zn2A Zn -0.7920(4) -0.03068(12) -1.0625(3) 0.0502(6) Uani 0.75 1 d . . P C 1
O6A O -0.987(3) 0.0103(8) -1.222(2) 0.061(4) Uani 0.75 1 d . . P C 1
O7A O -1.070(3) 0.0731(8) -1.432(2) 0.062(5) Uani 0.75 1 d . . P C 1
O8A O -0.586(3) 0.0117(8) -1.213(2) 0.058(4) Uani 0.75 1 d . . P C 1
O9A O -0.506(3) 0.0732(8) -1.423(3) 0.067(5) Uani 0.75 1 d . . P C 1
O10A O -0.789(3) 0.0366(7) -0.870(3) 0.069(5) Uani 0.75 1 d . . P C 1
H10A H -0.8828 0.0217 -0.8209 0.103 Uiso 0.75 1 d R . P C 1
H10B H -0.7265 0.0266 -0.7778 0.103 Uiso 0.75 1 d R . P C 1
C7A C -0.718(3) -0.3550(10) -1.988(3) 0.055(5) Uiso 0.75 1 d . . P C 1
H7A H -0.7178 -0.3437 -2.1102 0.066 Uiso 0.75 1 calc R . P C 1
C8A C -0.636(4) -0.3150(12) -1.852(3) 0.066(6) Uiso 0.75 1 d . . P C 1
H8A H -0.5671 -0.2829 -1.8842 0.080 Uiso 0.75 1 calc R . P C 1
C9A C -0.669(4) -0.3293(11) -1.675(3) 0.061(6) Uiso 0.75 1 d . . P C 1
C19A C -0.963(3) 0.0558(10) -1.316(4) 0.050(5) Uani 0.75 1 d . . P C 1
C20A C -0.788(4) 0.0920(9) -1.278(4) 0.061(6) Uani 0.75 1 d D . P C 1
H20A H -0.7849 0.0987 -1.1452 0.073 Uiso 0.75 1 calc R . P C 1
C21A C -0.619(3) 0.0557(10) -1.317(3) 0.046(5) Uani 0.75 1 d . . P C 1
C22A C -0.800(6) 0.1489(11) -1.364(5) 0.094(6) Uani 0.75 1 d D . P C 1
H22A H -0.9299 0.1562 -1.4025 0.113 Uiso 0.75 1 calc R . P C 1
H22B H -0.7214 0.1497 -1.4721 0.113 Uiso 0.75 1 calc R . P C 1
C23A C -0.737(5) 0.1937(10) -1.235(5) 0.094(6) Uani 0.75 1 d D . P C 1
H23A H -0.6819 0.1851 -1.1215 0.113 Uiso 0.75 1 calc R . P C 1
C24A C -0.764(5) 0.2502(13) -1.294(5) 0.094(6) Uani 0.75 1 d . . P C 1
H24A H -0.8193 0.2573 -1.4083 0.113 Uiso 0.75 1 calc R . P C 1
H24B H -0.7274 0.2802 -1.2192 0.113 Uiso 0.75 1 calc R . P C 1
Zn2B Zn -0.6055(14) -0.0274(3) -1.0334(8) 0.056(2) Uani 0.25 1 d . . P C 2
O6B O -0.805(6) 0.0172(17) -1.188(5) 0.045(8) Uani 0.25 1 d . U P C 2
O7B O -0.865(8) 0.078(2) -1.408(7) 0.062(10) Uani 0.25 1 d . U P C 2
O8B O -0.431(8) 0.010(2) -1.187(6) 0.063(11) Uani 0.25 1 d D U P C 2
O9B O -0.324(6) 0.0669(18) -1.413(5) 0.053(9) Uani 0.25 1 d D U P C 2
O10B O -0.606(8) 0.033(2) -0.826(6) 0.063(14) Uani 0.25 1 d . . P C 2
H10C H -0.6193 0.0654 -0.8683 0.094 Uiso 0.25 1 d R . P C 2
H10D H -0.5001 0.0339 -0.7743 0.094 Uiso 0.25 1 d R . P C 2
C5B C -0.177(6) -0.311(2) -1.393(7) 0.031(9) Uani 0.25 1 d . U P D 2
H5BA H -0.1505 -0.3108 -1.5179 0.037 Uiso 0.25 1 calc R . P D 2
C6B C -0.106(9) -0.273(3) -1.301(9) 0.057(19) Uani 0.25 1 d . . P D 2
H6BA H -0.1294 -0.2715 -1.1759 0.068 Uiso 0.25 1 calc R . P D 2
H6BB H -0.0285 -0.2461 -1.3549 0.068 Uiso 0.25 1 calc R . P D 2
C9B C -0.757(5) -0.3185(4) -1.6996(19) 0.061(6) Uiso 0.25 1 d . . P C 2
C8B C -0.749(5) -0.3059(3) -1.881(2) 0.066(6) Uiso 0.25 1 d G . P C 2
H8B H -0.7335 -0.2685 -1.9188 0.080 Uiso 0.25 1 calc R . P C 2
C7B C -0.765(4) -0.3481(5) -2.0080(14) 0.055(5) Uiso 0.25 1 d G . P C 2
H7B H -0.7600 -0.3395 -2.1321 0.066 Uiso 0.25 1 calc R . P C 2
N1 N -0.7880(12) -0.4028(4) -1.9530(9) 0.0204(18) Uani 1 1 d G . . . .
C11 C -0.7952(16) -0.4154(3) -1.7714(9) 0.034(3) Uani 1 1 d G . . . .
H11 H -0.8110 -0.4528 -1.7338 0.040 Uiso 1 1 calc R . . . .
C10 C -0.780(2) -0.3732(5) -1.6447(10) 0.042(3) Uani 1 1 d G . . . .
H10 H -0.8472 -0.3754 -1.5364 0.051 Uiso 0.75 1 calc R . P C 1
H10E H -0.7845 -0.3818 -1.5205 0.051 Uiso 0.25 1 calc R . P C 2
C19B C -0.787(7) 0.054(3) -1.287(9) 0.052(9) Uani 0.25 1 d D U P C 2
C20B C -0.605(11) 0.088(3) -1.232(9) 0.055(10) Uani 0.25 1 d . U P C 2
H20B H -0.6007 0.0885 -1.0983 0.066 Uiso 0.25 1 calc R . P C 2
C21B C -0.442(7) 0.053(2) -1.289(7) 0.058(12) Uani 0.25 1 d D U P C 2
C22B C -0.563(15) 0.153(3) -1.300(13) 0.094(6) Uani 0.25 1 d D . P C 2
H22C H -0.4737 0.1489 -1.3989 0.113 Uiso 0.25 1 calc R . P C 2
H22D H -0.6807 0.1653 -1.3565 0.113 Uiso 0.25 1 calc R . P C 2
C23B C -0.494(16) 0.203(3) -1.196(15) 0.094(6) Uani 0.25 1 d D . P C 2
H23B H -0.3871 0.1929 -1.1280 0.113 Uiso 0.25 1 calc R . P C 2
C24B C -0.533(15) 0.258(3) -1.166(15) 0.094(6) Uani 0.25 1 d D . P C 2
H24C H -0.6362 0.2753 -1.2247 0.113 Uiso 0.25 1 calc R . P C 2
H24D H -0.4559 0.2794 -1.0874 0.113 Uiso 0.25 1 calc R . P C 2
C3AA C -0.755(18) -0.277(5) -1.565(18) 0.114(6) Uani 0.25 1 d . U P C 2
H3AA H -0.8021 -0.2844 -1.4497 0.136 Uiso 0.25 1 calc R . P C 2
C2AA C -0.569(7) -0.2952(14) -1.525(6) 0.114(6) Uani 0.75 1 d D . P C 1
H2AA H -0.6846 -0.2906 -1.4536 0.136 Uiso 0.75 1 calc R . P C 1
C1AA C -0.455(6) -0.3163(15) -1.365(6) 0.114(6) Uani 0.75 1 d D . P C 1
H1AA H -0.5486 -0.3248 -1.2708 0.136 Uiso 0.75 1 calc R . P C 1
C0AA C -0.526(5) -0.2342(13) -1.525(6) 0.114(6) Uani 0.75 1 d D . P C 1
H0AA H -0.4437 -0.2213 -1.6236 0.136 Uiso 0.75 1 calc R . P C 1
C6 C -0.689(17) -0.226(5) -1.602(12) 0.114(6) Uani 0.25 1 d D U P C 2
H6 H -0.6638 -0.2184 -1.7237 0.136 Uiso 0.25 1 calc R . P C 2
C7 C -0.423(6) -0.2542(14) -1.351(5) 0.114(6) Uani 0.75 1 d D . P C 1
H7C H -0.2892 -0.2448 -1.3527 0.136 Uiso 0.75 1 calc R . P C 1
H7D H -0.4794 -0.2385 -1.2418 0.136 Uiso 0.75 1 calc R . P C 1
C16 C -0.657(3) -0.1888(7) -1.446(2) 0.032(17) Uiso 0.35(14) 1 d D . P C 1
C17A C -0.686(3) -0.1378(8) -1.5290(17) 0.069(7) Uiso 0.75 1 d G . P C 1
H17A H -0.6578 -0.1333 -1.6523 0.083 Uiso 0.75 1 calc R . P C 1
C18A C -0.755(3) -0.0933(6) -1.432(2) 0.057(6) Uiso 0.75 1 d G . P C 1
H18A H -0.7747 -0.0584 -1.4885 0.069 Uiso 0.75 1 calc R . P C 1
N2A N -0.796(3) -0.0999(6) -1.251(2) 0.061(5) Uani 0.75 1 d G . P C 1
C14A C -0.767(3) -0.1509(7) -1.1682(18) 0.071(7) Uiso 0.75 1 d G . P C 1
H14A H -0.7952 -0.1554 -1.0449 0.085 Uiso 0.75 1 calc R . P C 1
C15A C -0.698(3) -0.1954(6) -1.266(2) 0.072(6) Uiso 0.75 1 d G . P C 1
H15A H -0.6782 -0.2302 -1.2087 0.086 Uiso 0.75 1 calc R . P C 1
N2B N -0.604(6) -0.0903(13) -1.225(4) 0.042(10) Uani 0.25 1 d . U P C 2
C14B C -0.645(6) -0.1430(15) -1.160(4) 0.048(13) Uiso 0.25 1 d G . P C 2
H14B H -0.6574 -0.1487 -1.0346 0.058 Uiso 0.25 1 calc R . P C 2
C15B C -0.666(6) -0.1873(12) -1.278(6) 0.072(6) Uiso 0.25 1 d DG . P C 2
H15B H -0.6940 -0.2233 -1.2333 0.086 Uiso 0.25 1 calc R . P C 2
C16A C -0.648(5) -0.1789(18) -1.461(6) 0.102(16) Uiso 0.65(14) 1 d DG . P C 2
C17B C -0.607(6) -0.126(2) -1.526(4) 0.049(14) Uiso 0.25 1 d G . P C 2
H17B H -0.5943 -0.1205 -1.6516 0.059 Uiso 0.25 1 calc R . P C 2
C18B C -0.585(7) -0.0819(16) -1.408(5) 0.07(2) Uiso 0.25 1 d G . P C 2
H18B H -0.5577 -0.0460 -1.4529 0.087 Uiso 0.25 1 calc R . P C 2

loop_
_atom_site_aniso_label
_atom_site_aniso_U_11
_atom_site_aniso_U_22
_atom_site_aniso_U_33
_atom_site_aniso_U_23
_atom_site_aniso_U_13
_atom_site_aniso_U_12
Zn1 0.0096(3) 0.0243(4) 0.0060(3) -0.0004(5) -0.0001(2) -0.0008(5)
O1 0.008(2) 0.027(4) 0.013(3) -0.007(3) 0.003(2) 0.001(2)
O2 0.015(3) 0.024(4) 0.012(3) -0.002(3) 0.006(2) -0.003(3)
O3 0.008(3) 0.031(4) 0.013(3) -0.008(3) -0.006(2) 0.000(3)
O4 0.013(3) 0.026(4) 0.010(3) -0.003(3) -0.005(2) -0.003(3)
O5 0.012(3) 0.024(4) 0.008(3) -0.002(3) 0.000(2) 0.000(3)
C1 0.012(3) 0.022(5) 0.010(4) 0.003(3) -0.003(3) 0.004(3)
C2 0.014(4) 0.024(5) 0.020(4) 0.004(4) -0.003(3) -0.003(4)
C3 0.011(3) 0.021(5) 0.008(3) 0.003(3) -0.001(3) -0.005(3)
C4 0.024(5) 0.022(5) 0.073(10) -0.001(6) -0.012(6) 0.002(4)
Zn2A 0.0550(14) 0.0509(15) 0.0450(12) 0.0024(12) 0.0079(11) 0.0031(13)
O6A 0.083(12) 0.046(10) 0.053(10) 0.006(8) 0.003(8) -0.010(9)
O7A 0.074(12) 0.052(11) 0.061(11) -0.010(8) 0.005(9) -0.007(9)
O8A 0.059(10) 0.065(11) 0.052(9) 0.002(8) 0.017(7) 0.019(8)
O9A 0.098(15) 0.048(10) 0.054(10) 0.008(8) 0.015(10) 0.007(10)
O10A 0.073(12) 0.056(11) 0.077(12) 0.012(9) 0.023(10) 0.014(9)
C19A 0.044(11) 0.043(12) 0.065(14) -0.004(10) 0.008(10) 0.004(9)
C20A 0.067(15) 0.063(16) 0.053(13) -0.015(12) 0.000(11) -0.023(13)
C21A 0.043(10) 0.040(12) 0.055(12) 0.004(9) 0.006(9) -0.006(9)
C22A 0.094(13) 0.065(11) 0.122(16) 0.035(11) -0.005(11) -0.013(10)
C23A 0.094(13) 0.065(11) 0.122(16) 0.035(11) -0.005(11) -0.013(10)
C24A 0.094(13) 0.065(11) 0.122(16) 0.035(11) -0.005(11) -0.013(10)
Zn2B 0.094(6) 0.053(5) 0.021(3) -0.004(3) 0.006(3) 0.005(4)
O6B 0.050(12) 0.041(10) 0.045(11) -0.009(8) 0.003(9) 0.006(8)
O7B 0.067(13) 0.061(13) 0.058(12) 0.001(9) -0.001(9) 0.006(9)
O8B 0.065(14) 0.063(14) 0.060(14) 0.005(10) -0.002(10) -0.002(10)
O9B 0.054(11) 0.053(11) 0.051(10) 0.001(7) 0.004(7) 0.001(7)
O10B 0.08(4) 0.06(3) 0.05(2) -0.01(2) -0.04(2) 0.00(3)
C5B 0.031(12) 0.027(13) 0.036(13) 0.001(10) 0.009(10) -0.005(10)
C6B 0.06(4) 0.06(4) 0.05(3) -0.01(3) 0.01(3) -0.05(3)
N1 0.021(4) 0.027(5) 0.013(4) -0.009(3) 0.001(3) -0.002(4)
C11 0.037(6) 0.052(8) 0.013(4) -0.008(5) 0.003(4) -0.012(6)
C10 0.052(7) 0.045(7) 0.030(5) -0.016(7) 0.010(5) 0.000(8)
C19B 0.060(12) 0.048(11) 0.047(11) -0.006(9) 0.003(8) 0.004(8)
C20B 0.066(12) 0.055(14) 0.04(2) 0.001(12) 0.002(11) -0.001(10)
C21B 0.069(16) 0.056(17) 0.05(2) -0.003(16) 0.002(14) 0.002(13)
C22B 0.094(13) 0.065(11) 0.122(16) 0.035(11) -0.005(11) -0.013(10)
C23B 0.094(13) 0.065(11) 0.122(16) 0.035(11) -0.005(11) -0.013(10)
C24B 0.094(13) 0.065(11) 0.122(16) 0.035(11) -0.005(11) -0.013(10)
C3AA 0.117(9) 0.104(9) 0.120(9) -0.009(7) -0.001(7) 0.003(7)
C2AA 0.117(9) 0.104(9) 0.120(9) -0.009(7) -0.001(7) 0.003(7)
C1AA 0.117(9) 0.104(9) 0.120(9) -0.009(7) -0.001(7) 0.003(7)
C0AA 0.117(9) 0.104(9) 0.120(9) -0.009(7) -0.001(7) 0.003(7)
C6 0.117(9) 0.104(9) 0.120(9) -0.009(7) -0.001(7) 0.003(7)
C7 0.117(9) 0.104(9) 0.120(9) -0.009(7) -0.001(7) 0.003(7)
N2A 0.076(14) 0.052(12) 0.057(12) 0.006(9) 0.014(10) 0.009(11)
N2B 0.045(13) 0.045(14) 0.037(13) 0.005(10) 0.002(10) -0.005(10)

loop_
_atom_type_symbol
_atom_type_description
_atom_type_scat_dispersion_real
_atom_type_scat_dispersion_imag
_atom_type_scat_source
C C 0.0033 0.0016 'International Tables Vol C Tables 4.2.6.8 and 6.1.1.4'
H H 0.0000 0.0000 'International Tables Vol C Tables 4.2.6.8 and 6.1.1.4'
N N 0.0061 0.0033 'International Tables Vol C Tables 4.2.6.8 and 6.1.1.4'
O O 0.0106 0.0060 'International Tables Vol C Tables 4.2.6.8 and 6.1.1.4'
Zn Zn 0.2839 1.4301 'International Tables Vol C Tables 4.2.6.8 and 6.1.1.4'

loop_
_geom_angle_atom_site_label_1
_geom_angle_atom_site_label_2
_geom_angle_atom_site_label_3
_geom_angle
_geom_angle_site_symmetry_1
_geom_angle_site_symmetry_3
O1 Zn1 O2 173.8(3) 2_444 1_554
O1 Zn1 O4 89.1(3) 2_444 1_454
O1 Zn1 O5 92.4(3) 2_444 .
O1 Zn1 N1 90.0(3) 2_444 .
O2 Zn1 O5 91.2(3) 1_554 .
O2 Zn1 N1 86.5(3) 1_554 .
O3 Zn1 O1 85.6(3) 2_444 2_444
O3 Zn1 O2 89.2(3) 2_444 1_554
O3 Zn1 O4 173.3(3) 2_444 1_454
O3 Zn1 O5 91.5(3) 2_444 .
O3 Zn1 N1 89.6(3) 2_444 .
O4 Zn1 O2 95.8(3) 1_454 1_554
O4 Zn1 O5 92.7(3) 1_454 .
O4 Zn1 N1 86.4(3) 1_454 .
O5 Zn1 N1 177.5(3) . .
C1 O1 Zn1 127.4(6) . 2_545
C1 O2 Zn1 131.2(7) . 1_556
C3 O3 Zn1 127.0(6) . 2_545
C3 O4 Zn1 129.2(7) . 1_656
H5B O5 Zn1 88.0 . .
O1 C1 O2 124.7(9) . .
O1 C1 C2 118.4(8) . .
O2 C1 C2 116.9(9) . .
C3 C2 C1 108.5(8) . .
C3 C2 C4 114.8(8) . .
C4 C2 C1 112.6(9) . .
O3 C3 O4 124.1(9) . .
O3 C3 C2 119.2(8) . .
O4 C3 C2 116.7(9) . .
C5B C4 C2 116(2) . .
C1AA C4 C2 117.1(18) . .
O6A Zn2A O7A 172.1(7) . 2
O6A Zn2A O8A 86.7(7) . .
O6A Zn2A O9A 91.1(8) . 2_455
O6A Zn2A O10A 91.4(8) . .
O6A Zn2A N2A 89.4(7) . .
O7A Zn2A O8A 86.9(7) 2 .
O7A Zn2A O9A 95.2(8) 2 2_455
O7A Zn2A O10A 93.1(8) 2 .
O7A Zn2A N2A 86.1(7) 2 .
O8A Zn2A O10A 89.5(7) . .
O8A Zn2A N2A 91.6(7) . .
O9A Zn2A O8A 177.3(8) 2_455 .
O9A Zn2A O10A 92.1(7) 2_455 .
O9A Zn2A N2A 86.8(7) 2_455 .
O10A Zn2A N2A 178.6(7) . .
C19A O6A Zn2A 127.7(17) . .
C19A O7A Zn2A 128.5(18) . 2_454
C21A O8A Zn2A 124.3(14) . .
C21A O9A Zn2A 130.1(17) . 2_554
N1 C7A C8A 126(2) . .
C9A C8A C7A 114(2) . .
C8A C9A C2AA 118(3) . .
C10 C9A C8A 118(2) . .
C10 C9A C2AA 124(2) . .
O6A C19A C20A 119(2) . .
O7A C19A O6A 125(2) . .
O7A C19A C20A 116(2) . .
C21A C20A C19A 106.9(18) . .
C22A C20A C19A 113(2) . .
C22A C20A C21A 119(3) . .
O8A C21A C20A 119.0(19) . .
O9A C21A O8A 122(2) . .
O9A C21A C20A 118(2) . .
C20A C22A C23A 111(2) . .
C24A C23A C22A 116(3) . .
O6B Zn2B O7B 170.9(18) . 2
O8B Zn2B O6B 83(2) . .
O8B Zn2B O7B 90(2) . 2
O8B Zn2B O9B 169(2) . 2_455
O8B Zn2B O10B 97(2) . .
O8B Zn2B N2B 85.6(19) . .
O9B Zn2B O6B 87.5(17) 2_455 .
O9B Zn2B O7B 98.9(18) 2_455 2
O9B Zn2B O10B 89.2(19) 2_455 .
O9B Zn2B N2B 88.6(15) 2_455 .
O10B Zn2B O6B 92.5(16) . .
O10B Zn2B O7B 94.1(18) . 2
N2B Zn2B O6B 90.2(15) . .
N2B Zn2B O7B 83.5(18) . 2
N2B Zn2B O10B 176.5(17) . .
C19B O6B Zn2B 131(4) . .
C19B O7B Zn2B 114(5) . 2_454
C21B O8B Zn2B 134(4) . .
C21B O9B Zn2B 135(4) . 2_554
C6B C5B C4 125(5) . .
C8B C9B C10 120.0 . .
C8B C9B C3AA 122(6) . .
C10 C9B C3AA 118(6) . .
C9B C8B C7B 120.0 . .
N1 C7B C8B 120.0 . .
C7A N1 Zn1 123.7(12) . .
C7A N1 C11 114.4(12) . .
C7B N1 Zn1 122.1(5) . .
C7B N1 C11 120.0 . .
C11 N1 Zn1 117.7(5) . .
N1 C11 C10 120.0 . .
C9A C10 C11 120.1(13) . .
C11 C10 C9B 120.0 . .
O6B C19B O7B 142(7) . .
O6B C19B C20B 109(6) . .
O7B C19B C20B 110(6) . .
C19B C20B C22B 123(6) . .
C21B C20B C19B 107(5) . .
C21B C20B C22B 107(6) . .
O8B C21B O9B 126(5) . .
O8B C21B C20B 109(5) . .
O9B C21B C20B 125(5) . .
C23B C22B C20B 131(8) . .
C24B C23B C22B 142(10) . .
C6 C3AA C9B 120(10) . .
C1AA C2AA C9A 129(3) . .
C0AA C2AA C9A 128(4) . .
C0AA C2AA C1AA 103(4) . .
C4 C1AA C2AA 140(4) . .
C4 C1AA C7 118(3) . .
C7 C1AA C2AA 79(3) . .
C2AA C0AA C7 78(3) . .
C2AA C0AA C16 124(3) . .
C7 C0AA C16 101(3) . .
C3AA C6 C16A 126(9) . .
C1AA C7 C0AA 100(3) . .
C17A C16 C0AA 122.4(19) . .
C17A C16 C15A 120.0 . .
C15A C16 C0AA 114.9(19) . .
C18A C17A C16 120.0 . .
C17A C18A N2A 120.0 . .
C18A N2A Zn2A 122.5(9) . .
C14A N2A Zn2A 112.7(9) . .
C14A N2A C18A 120.0 . .
N2A C14A C15A 120.0 . .
C14A C15A C16 120.0 . .
C14B N2B Zn2B 115(2) . .
C14B N2B C18B 120.0 . .
C18B N2B Zn2B 125(2) . .
N2B C14B C15B 120.0 . .
C16A C15B C14B 120.0 . .
C15B C16A C6 122(6) . .
C17B C16A C6 118(6) . .
C17B C16A C15B 120.0 . .
C16A C17B C18B 120.0 . .
C17B C18B N2B 120.0 . .

loop_
_geom_bond_atom_site_label_1
_geom_bond_atom_site_label_2
_geom_bond_distance
_geom_bond_site_symmetry_2
Zn1 O1 2.089(7) 2_444
Zn1 O2 2.104(7) 1_554
Zn1 O3 2.084(7) 2_444
Zn1 O4 2.096(7) 1_454
Zn1 O5 2.122(7) .
Zn1 N1 2.141(7) .
O1 Zn1 2.089(7) 2_545
O1 C1 1.247(13) .
O2 Zn1 2.104(7) 1_556
O2 C1 1.262(11) .
O3 Zn1 2.084(7) 2_545
O3 C3 1.247(13) .
O4 Zn1 2.096(7) 1_656
O4 C3 1.268(11) .
O5 H5B 0.8500 .
C1 C2 1.554(14) .
C2 C3 1.525(14) .
C2 C4 1.541(17) .
C4 C5B 1.46(5) .
C4 C1AA 1.48(4) .
Zn2A O6A 2.08(2) .
Zn2A O7A 2.124(19) 2
Zn2A O8A 2.135(18) .
Zn2A O9A 2.13(2) 2_455
Zn2A O10A 2.16(2) .
Zn2A N2A 2.180(14) .
O6A C19A 1.31(3) .
O7A Zn2A 2.124(19) 2_454
O7A C19A 1.22(3) .
O8A C21A 1.33(3) .
O9A Zn2A 2.13(2) 2_554
O9A C21A 1.22(3) .
C7A C8A 1.52(3) .
C7A N1 1.28(3) .
C8A C9A 1.38(3) .
C9A C10 1.34(3) .
C9A C2AA 1.56(5) .
C19A C20A 1.56(3) .
C20A C21A 1.53(4) .
C20A C22A 1.52(2) .
C22A C23A 1.51(3) .
C23A C24A 1.44(4) .
Zn2B O6B 2.12(4) .
Zn2B O7B 2.30(6) 2
Zn2B O8B 1.93(5) .
Zn2B O9B 2.06(4) 2_455
Zn2B O10B 2.12(5) .
Zn2B N2B 2.08(3) .
O6B C19B 1.17(8) .
O7B Zn2B 2.30(6) 2_454
O7B C19B 1.19(8) .
O8B C21B 1.29(3) .
O9B Zn2B 2.06(4) 2_554
O9B C21B 1.30(3) .
C5B C6B 1.24(7) .
C9B C8B 1.3900 .
C9B C10 1.3900 .
C9B C3AA 1.42(12) .
C8B C7B 1.3900 .
C7B N1 1.3900 .
N1 C11 1.3900 .
C11 C10 1.3900 .
C19B C20B 1.59(10) .
C20B C21B 1.50(9) .
C20B C22B 1.68(11) .
C22B C23B 1.51(3) .
C23B C24B 1.38(3) .
C3AA C6 1.33(15) .
C2AA C1AA 1.53(6) .
C2AA C0AA 1.501(4) .
C1AA C7 1.52(4) .
C0AA C7 1.56(4) .
C0AA C16 1.56(2) .
C6 C16A 1.58(4) .
C16 C17A 1.3900 .
C16 C15A 1.3900 .
C17A C18A 1.3900 .
C18A N2A 1.3900 .
N2A C14A 1.3900 .
C14A C15A 1.3900 .
N2B C14B 1.3900 .
N2B C18B 1.3900 .
C14B C15B 1.3900 .
C15B C16A 1.3900 .
C16A C17B 1.3900 .
C17B C18B 1.3900 .

loop_
_twin_individual_id
_twin_individual_mass_fraction_refined
1 0.51(5)
2 0.49(5)
